data_7038161
loop_
_publ_author_name
'Zhu, Wen-Hua'
'Li, Shan'
'Gao, Chen'
'Xiong, Xia'
'Zhang, Yan'
'Liu, Li'
'Powell, Annie K.'
'Gao, Song'

_publ_section_title
;
 Lanthanide dinuclear complexes constructed from mixed oxygen-donor
 ligands: the effect of substituent positions of the neutral ligand on the
 magnetic dynamics in Dy analogues.
;
_journal_issue 11
_journal_name_full 'Dalton transactions (Cambridge, England : 2003)'
_journal_page_first 4614
_journal_page_last 4621
_journal_paper_doi 10.1039/c5dt04850h
_journal_volume 45
_journal_year 2016
_chemical_formula_moiety 'C27 H24 Er N O8'
_chemical_formula_sum 'C27 H24 Er N O8'
_chemical_formula_weight 657.73
_chemical_name_common '[Er(4-PNO)(BZA)3(H2O)], 12nov24h'
_space_group_crystal_system monoclinic
_space_group_IT_number 14
_space_group_name_Hall '-P 2yn'
_space_group_name_H-M_alt 'P 1 21/n 1'
_symmetry_space_group_name_Hall '-P 2yn'
_symmetry_space_group_name_H-M 'P 1 21/n 1'
_atom_sites_solution_hydrogens mixed
_atom_sites_solution_primary direct
_atom_sites_solution_secondary difmap
_audit_creation_date 2015-09-02
_audit_creation_method
;
Olex2 1.2
(compiled 2015.01.26 svn.r3150 for OlexSys, GUI svn.r4998)
;
_audit_update_record
;
2015-12-09 deposited with the CCDC.
2016-01-26 downloaded from the CCDC.
;
_cell_angle_alpha 90
_cell_angle_beta 95.796(2)
_cell_angle_gamma 90
_cell_formula_units_Z 4
_cell_length_a 8.2470(7)
_cell_length_b 19.1819(17)
_cell_length_c 16.5347(15)
_cell_measurement_reflns_used 6098
_cell_measurement_temperature 296(2)
_cell_measurement_theta_max 28.358
_cell_measurement_theta_min 2.458
_cell_volume 2602.3(4)
_computing_cell_refinement 'SAINT v8.27A (Bruker, 2012)'
_computing_data_collection 'Bruker XSCANS'
_computing_data_reduction 'SAINT v8.27A (Bruker, 2012)'
_computing_molecular_graphics 'Olex2 (Dolomanov et al., 2009)'
_computing_publication_material 'Olex2 (Dolomanov et al., 2009)'
_computing_structure_refinement 'ShelXL (Sheldrick, 2008)'
_computing_structure_solution 'ShelXS (Sheldrick, 2008)'
_diffrn_ambient_temperature 296.15
_diffrn_measured_fraction_theta_full 1.000
_diffrn_measured_fraction_theta_max 0.998
_diffrn_measurement_device_type 'CCD area detector'
_diffrn_measurement_method 'phi and omega scans'
_diffrn_radiation_monochromator graphite
_diffrn_radiation_type MoK\a
_diffrn_radiation_wavelength 0.71073
_diffrn_reflns_av_R_equivalents 0.0344
_diffrn_reflns_av_unetI/netI 0.0366
_diffrn_reflns_Laue_measured_fraction_full 1.000
_diffrn_reflns_Laue_measured_fraction_max 0.998
_diffrn_reflns_limit_h_max 11
_diffrn_reflns_limit_h_min -10
_diffrn_reflns_limit_k_max 25
_diffrn_reflns_limit_k_min -24
_diffrn_reflns_limit_l_max 22
_diffrn_reflns_limit_l_min -17
_diffrn_reflns_number 19441
_diffrn_reflns_point_group_measured_fraction_full 1.000
_diffrn_reflns_point_group_measured_fraction_max 0.998
_diffrn_reflns_theta_full 25.242
_diffrn_reflns_theta_max 28.397
_diffrn_reflns_theta_min 1.631
_diffrn_source 'fine-focus sealed tube'
_exptl_absorpt_coefficient_mu 3.275
_exptl_absorpt_correction_T_max 0.548
_exptl_absorpt_correction_T_min 0.510
_exptl_absorpt_process_details 'SADABS; Bruker, 2000'
_exptl_crystal_colour pink
_exptl_crystal_density_diffrn 1.679
_exptl_crystal_description block
_exptl_crystal_F_000 1300
_exptl_crystal_size_max 0.24
_exptl_crystal_size_mid 0.22
_exptl_crystal_size_min 0.21
_refine_diff_density_max 0.526
_refine_diff_density_min -0.815
_refine_diff_density_rms 0.089
_refine_ls_extinction_method none
_refine_ls_goodness_of_fit_ref 1.006
_refine_ls_hydrogen_treatment mixed
_refine_ls_matrix_type full
_refine_ls_number_parameters 343
_refine_ls_number_reflns 6499
_refine_ls_number_restraints 3
_refine_ls_restrained_S_all 1.006
_refine_ls_R_factor_all 0.0420
_refine_ls_R_factor_gt 0.0261
_refine_ls_shift/su_max 0.001
_refine_ls_shift/su_mean 0.000
_refine_ls_structure_factor_coef Fsqd
_refine_ls_weighting_details 'w=1/[\s^2^(Fo^2^)+(0.0300P)^2^+0.5390P] where P=(Fo^2^+2Fc^2^)/3'
_refine_ls_weighting_scheme calc
_refine_ls_wR_factor_gt 0.0613
_refine_ls_wR_factor_ref 0.0692
_reflns_Friedel_coverage 0.000
_reflns_number_gt 4768
_reflns_number_total 6499
_reflns_threshold_expression 'I > 2\s(I)'
_cod_data_source_file c5dt04850h2.cif
_cod_data_source_block a
_cod_depositor_comments 'Adding full bibliography for 7038154--7038162.cif.'
_cod_database_code 7038161
_shelxl_version_number 2014/6
_shelx_space_group_comment
;
The symmetry employed for this shelxl refinement is uniquely defined
by the following loop, which should always be used as a source of
symmetry information in preference to the above space-group names.
They are only intended as comments.
;
_shelx_estimated_absorpt_t_max 0.546
_shelx_estimated_absorpt_t_min 0.507
_olex2_refinement_description
;
1. Fixed Uiso
 At 1.2 times of:
  All C(H) groups
 At 1.5 times of:
  All C(H,H,H) groups
2. Restrained distances
 O8-H8A = O8-H8B
 0.96 with sigma of 0.02
 H8A-H8B
 1.52 with sigma of 0.02
3.a Aromatic/amide H refined with riding coordinates:
 C26(H26), C4(H4), C7(H7), C19(H19), C8(H8), C3(H3), C9(H9), C18(H18),
 C12(H12), C17(H17), C11(H11), C6(H6), C16(H16), C20(H20), C5(H5), C27(H27),
 C23(H23), C24(H24), C25(H25)
3.b Idealised Me refined as rotating group:
 C13(H13A,H13B,H13C)
;
_olex2_submission_special_instructions 'No special instructions were received'

loop_
_space_group_symop_operation_xyz
'x, y, z'
'-x+1/2, y+1/2, -z+1/2'
'-x, -y, -z'
'x-1/2, -y-1/2, z-1/2'

loop_
_atom_site_label
_atom_site_type_symbol
_atom_site_fract_x
_atom_site_fract_y
_atom_site_fract_z
_atom_site_U_iso_or_equiv
_atom_site_adp_type
_atom_site_occupancy
_atom_site_site_symmetry_order
_atom_site_calc_flag
_atom_site_refinement_flags_posn
Er1 Er 0.21431(2) 0.00199(2) 0.10044(2) 0.02498(5) Uani 1 1 d .
C26 C -0.3696(6) -0.00860(18) 0.3302(3) 0.0644(13) Uani 1 1 d .
H26 H -0.4794 0.0019 0.3179 0.077 Uiso 1 1 calc R
C21 C 0.0129(4) -0.01410(14) 0.2246(2) 0.0308(6) Uani 1 1 d .
C14 C 0.4234(4) 0.11176(14) 0.14594(19) 0.0308(6) Uani 1 1 d .
C1 C -0.0056(3) 0.12644(15) -0.02207(19) 0.0281(6) Uani 1 1 d .
C2 C 0.0309(3) 0.20288(15) -0.00928(18) 0.0289(7) Uani 1 1 d .
C22 C -0.1020(4) -0.01926(15) 0.2887(2) 0.0371(7) Uani 1 1 d .
C4 C 0.1843(5) 0.29455(17) 0.0617(2) 0.0527(9) Uani 1 1 d .
H4 H 0.2621 0.3088 0.1030 0.063 Uiso 1 1 calc R
C15 C 0.5239(4) 0.17573(14) 0.16491(19) 0.0315(7) Uani 1 1 d .
C7 C -0.0467(4) 0.25213(15) -0.0595(2) 0.0445(8) Uani 1 1 d .
H7 H -0.1260 0.2384 -0.1004 0.053 Uiso 1 1 calc R
C19 C 0.5739(4) 0.28039(17) 0.2433(2) 0.0513(9) Uani 1 1 d .
H19 H 0.5508 0.3089 0.2861 0.062 Uiso 1 1 calc R
C8 C 0.3993(4) -0.15994(16) 0.2090(2) 0.0415(8) Uani 1 1 d .
H8 H 0.3411 -0.1343 0.2441 0.050 Uiso 1 1 calc R
C3 C 0.1453(4) 0.22455(16) 0.0527(2) 0.0428(8) Uani 1 1 d .
H3 H 0.1961 0.1920 0.0883 0.051 Uiso 1 1 calc R
C9 C 0.4215(4) -0.23019(18) 0.2206(2) 0.0487(9) Uani 1 1 d .
H9 H 0.3779 -0.2519 0.2638 0.058 Uiso 1 1 calc R
C18 C 0.6890(4) 0.30000(16) 0.1939(2) 0.0504(9) Uani 1 1 d .
H18 H 0.7437 0.3421 0.2029 0.061 Uiso 1 1 calc R
C10 C 0.5072(5) -0.26927(17) 0.1694(2) 0.0507(9) Uani 1 1 d .
C12 C 0.5449(5) -0.16402(17) 0.0955(2) 0.0500(9) Uani 1 1 d .
H12 H 0.5876 -0.1415 0.0526 0.060 Uiso 1 1 calc R
C17 C 0.7241(4) 0.25798(17) 0.1310(3) 0.0537(10) Uani 1 1 d .
H17 H 0.8041 0.2714 0.0984 0.064 Uiso 1 1 calc R
C11 C 0.5672(5) -0.23469(18) 0.1065(2) 0.0601(11) Uani 1 1 d .
H11 H 0.6245 -0.2595 0.0703 0.072 Uiso 1 1 calc R
C6 C -0.0077(5) 0.32204(17) -0.0497(3) 0.0644(12) Uani 1 1 d .
H6 H -0.0609 0.3551 -0.0840 0.077 Uiso 1 1 calc R
C16 C 0.6417(4) 0.19572(16) 0.1156(2) 0.0437(8) Uani 1 1 d .
H16 H 0.6654 0.1676 0.0726 0.052 Uiso 1 1 calc R
C13 C 0.5328(6) -0.34577(19) 0.1828(3) 0.0890(16) Uani 1 1 d .
H13A H 0.6063 -0.3530 0.2309 0.133 Uiso 1 1 calc GR
H13B H 0.5784 -0.3657 0.1369 0.133 Uiso 1 1 calc GR
H13C H 0.4303 -0.3677 0.1893 0.133 Uiso 1 1 calc GR
C20 C 0.4919(4) 0.21787(17) 0.2293(2) 0.0440(8) Uani 1 1 d .
H20 H 0.4148 0.2041 0.2635 0.053 Uiso 1 1 calc R
C5 C 0.1085(5) 0.34243(17) 0.0100(3) 0.0582(11) Uani 1 1 d .
H5 H 0.1362 0.3893 0.0156 0.070 Uiso 1 1 calc R
C27 C -0.2645(5) -0.00445(14) 0.2713(3) 0.0469(9) Uani 1 1 d .
H27 H -0.3039 0.0086 0.2188 0.056 Uiso 1 1 calc R
C23 C -0.0439(5) -0.03903(19) 0.3669(2) 0.0528(9) Uani 1 1 d .
H23 H 0.0659 -0.0496 0.3794 0.063 Uiso 1 1 calc R
C24 C -0.1504(7) -0.0430(2) 0.4265(3) 0.0744(13) Uani 1 1 d .
H24 H -0.1115 -0.0556 0.4792 0.089 Uiso 1 1 calc R
C25 C -0.3114(7) -0.0285(2) 0.4083(3) 0.0772(15) Uani 1 1 d .
H25 H -0.3825 -0.0319 0.4483 0.093 Uiso 1 1 calc R
N1 N 0.4619(3) -0.12820(13) 0.14669(16) 0.0354(6) Uani 1 1 d .
O4 O 0.4420(2) 0.07742(9) 0.08228(13) 0.0330(5) Uani 1 1 d .
O7 O -0.0371(3) 0.01309(11) 0.15639(14) 0.0373(5) Uani 1 1 d .
O8 O 0.2791(3) -0.02256(13) -0.03098(14) 0.0390(5) Uani 1 1 d D
O1 O 0.0733(3) 0.08322(10) 0.02306(13) 0.0361(5) Uani 1 1 d .
O6 O 0.1570(3) -0.03533(11) 0.23720(13) 0.0391(5) Uani 1 1 d .
O5 O 0.3140(2) 0.09485(10) 0.19027(13) 0.0394(5) Uani 1 1 d .
O3 O 0.4434(2) -0.05996(10) 0.13562(14) 0.0399(5) Uani 1 1 d .
O2 O -0.1121(3) 0.11018(10) -0.07829(13) 0.0376(5) Uani 1 1 d .
H8A H 0.209(4) -0.014(2) -0.0788(18) 0.079(15) Uiso 1 1 d D
H8B H 0.371(3) -0.045(2) -0.047(2) 0.096(15) Uiso 1 1 d D

loop_
_atom_site_aniso_label
_atom_site_aniso_U_11
_atom_site_aniso_U_22
_atom_site_aniso_U_33
_atom_site_aniso_U_23
_atom_site_aniso_U_13
_atom_site_aniso_U_12
Er1 0.02301(8) 0.02476(7) 0.02704(8) 0.00066(5) 0.00182(5) 0.00062(5)
C26 0.053(3) 0.062(2) 0.083(4) -0.015(2) 0.029(3) -0.0087(19)
C21 0.0349(16) 0.0277(13) 0.0298(17) -0.0033(12) 0.0026(13) -0.0063(12)
C14 0.0288(15) 0.0290(14) 0.0339(17) -0.0012(13) -0.0004(13) 0.0026(12)
C1 0.0267(15) 0.0269(13) 0.0325(17) 0.0027(12) 0.0121(13) 0.0006(11)
C2 0.0301(16) 0.0271(14) 0.0306(17) -0.0011(12) 0.0097(13) 0.0006(11)
C22 0.049(2) 0.0296(13) 0.0346(18) -0.0037(13) 0.0124(16) -0.0105(13)
C4 0.057(2) 0.0439(19) 0.055(2) -0.0143(18) -0.0013(19) -0.0073(17)
C15 0.0287(15) 0.0290(14) 0.0358(18) -0.0018(13) -0.0017(13) -0.0011(12)
C7 0.057(2) 0.0321(15) 0.042(2) 0.0028(14) -0.0067(17) 0.0054(15)
C19 0.053(2) 0.0460(19) 0.054(2) -0.0206(17) 0.0011(19) -0.0048(17)
C8 0.0388(18) 0.0464(18) 0.040(2) 0.0059(15) 0.0087(16) 0.0083(15)
C3 0.045(2) 0.0348(16) 0.047(2) -0.0011(15) -0.0038(16) 0.0025(14)
C9 0.043(2) 0.056(2) 0.047(2) 0.0192(18) 0.0013(17) 0.0006(17)
C18 0.043(2) 0.0358(16) 0.070(3) -0.0082(17) -0.0039(19) -0.0075(15)
C10 0.058(2) 0.0377(17) 0.055(2) 0.0082(17) -0.0025(19) 0.0082(16)
C12 0.064(2) 0.0497(19) 0.039(2) 0.0110(16) 0.0174(19) 0.0158(17)
C17 0.048(2) 0.0484(19) 0.067(3) -0.0083(19) 0.0168(19) -0.0154(16)
C11 0.083(3) 0.046(2) 0.053(3) -0.0011(18) 0.013(2) 0.021(2)
C6 0.094(3) 0.0307(17) 0.065(3) 0.0077(18) -0.006(2) 0.0066(19)
C16 0.044(2) 0.0380(17) 0.051(2) -0.0082(15) 0.0128(17) -0.0086(15)
C13 0.118(4) 0.041(2) 0.108(4) 0.018(2) 0.013(3) 0.019(2)
C20 0.043(2) 0.0486(18) 0.041(2) -0.0109(16) 0.0060(16) -0.0084(16)
C5 0.079(3) 0.0285(16) 0.068(3) -0.0088(17) 0.011(2) -0.0084(17)
C27 0.051(2) 0.0457(19) 0.047(2) -0.0032(16) 0.0202(18) -0.0039(15)
C23 0.067(3) 0.059(2) 0.033(2) 0.0013(17) 0.0071(18) -0.0098(19)
C24 0.109(4) 0.085(3) 0.031(2) -0.001(2) 0.017(3) -0.029(3)
C25 0.100(4) 0.076(3) 0.064(3) -0.015(3) 0.051(3) -0.029(3)
N1 0.0314(14) 0.0366(13) 0.0367(16) 0.0046(12) -0.0045(12) 0.0045(11)
O4 0.0284(11) 0.0316(10) 0.0394(13) -0.0089(9) 0.0061(9) -0.0032(8)
O7 0.0307(11) 0.0504(12) 0.0311(12) 0.0072(10) 0.0042(10) 0.0035(9)
O8 0.0301(12) 0.0549(12) 0.0318(13) -0.0065(11) 0.0019(10) 0.0062(11)
O1 0.0372(12) 0.0284(10) 0.0427(13) 0.0080(9) 0.0039(10) 0.0070(9)
O6 0.0371(12) 0.0434(12) 0.0367(13) 0.0061(10) 0.0026(10) 0.0065(10)
O5 0.0386(12) 0.0451(11) 0.0359(13) -0.0063(10) 0.0098(10) -0.0099(10)
O3 0.0347(12) 0.0308(10) 0.0527(15) 0.0059(10) -0.0024(11) 0.0054(9)
O2 0.0394(12) 0.0320(10) 0.0398(13) -0.0003(10) -0.0046(10) -0.0040(9)

loop_
_atom_type_symbol
_atom_type_description
_atom_type_scat_dispersion_real
_atom_type_scat_dispersion_imag
_atom_type_scat_source
C C 0.0033 0.0016 'International Tables Vol C Tables 4.2.6.8 and 6.1.1.4'
H H 0.0000 0.0000 'International Tables Vol C Tables 4.2.6.8 and 6.1.1.4'
N N 0.0061 0.0033 'International Tables Vol C Tables 4.2.6.8 and 6.1.1.4'
O O 0.0106 0.0060 'International Tables Vol C Tables 4.2.6.8 and 6.1.1.4'
Er Er -0.2586 4.9576 'International Tables Vol C Tables 4.2.6.8 and 6.1.1.4'

loop_
_geom_angle_atom_site_label_1
_geom_angle_atom_site_label_2
_geom_angle_atom_site_label_3
_geom_angle
_geom_angle_site_symmetry_1
_geom_angle_site_symmetry_3
C14 Er1 C21 106.54(9) . .
O4 Er1 C21 133.45(8) . .
O4 Er1 C14 27.05(7) . .
O4 Er1 O6 120.83(7) . .
O7 Er1 C21 27.06(8) . .
O7 Er1 C14 111.77(8) . .
O7 Er1 O4 135.98(7) . .
O7 Er1 O6 53.82(7) . .
O7 Er1 O5 87.15(7) . .
O8 Er1 C21 150.71(9) . .
O8 Er1 C14 102.16(9) . .
O8 Er1 O4 75.60(8) . .
O8 Er1 O7 132.36(8) . .
O8 Er1 O6 151.41(8) . .
O8 Er1 O5 128.76(8) . .
O1 Er1 C21 100.50(8) . .
O1 Er1 C14 84.30(8) . .
O1 Er1 O4 83.04(7) . .
O1 Er1 O7 74.81(7) . .
O1 Er1 O8 76.45(8) . .
O1 Er1 O6 125.75(7) . .
O1 Er1 O5 87.90(8) . .
O1 Er1 O2 112.99(7) . 3
O6 Er1 C21 26.76(8) . .
O6 Er1 C14 98.23(8) . .
O5 Er1 C21 79.60(7) . .
O5 Er1 C14 26.97(7) . .
O5 Er1 O4 54.01(6) . .
O5 Er1 O6 74.58(7) . .
O3 Er1 C21 107.31(9) . .
O3 Er1 C14 81.31(8) . .
O3 Er1 O4 72.92(7) . .
O3 Er1 O7 133.69(8) . .
O3 Er1 O8 82.51(8) . .
O3 Er1 O1 151.33(8) . .
O3 Er1 O6 80.99(7) . .
O3 Er1 O5 90.34(7) . .
O3 Er1 O2 80.45(7) . 3
O2 Er1 C21 77.28(8) 3 .
O2 Er1 C14 161.66(8) 3 .
O2 Er1 O4 144.01(7) 3 .
O2 Er1 O7 80.02(7) 3 .
O2 Er1 O8 77.33(8) 3 .
O2 Er1 O6 77.03(7) 3 .
O2 Er1 O5 151.19(8) 3 .
C27 C26 H26 120.2 . .
C27 C26 C25 119.7(5) . .
C25 C26 H26 120.2 . .
C22 C21 Er1 176.4(2) . .
O7 C21 Er1 57.70(15) . .
O7 C21 C22 118.9(3) . .
O6 C21 Er1 62.14(16) . .
O6 C21 C22 121.2(3) . .
O6 C21 O7 119.8(3) . .
C15 C14 Er1 173.9(2) . .
O4 C14 Er1 60.25(14) . .
O4 C14 C15 119.4(3) . .
O5 C14 Er1 60.08(15) . .
O5 C14 C15 120.2(3) . .
O5 C14 O4 120.3(3) . .
O1 C1 C2 118.4(3) . .
O2 C1 C2 117.5(3) . .
O2 C1 O1 124.1(3) . .
C7 C2 C1 120.7(3) . .
C7 C2 C3 118.8(3) . .
C3 C2 C1 120.5(3) . .
C27 C22 C21 120.9(3) . .
C27 C22 C23 119.4(3) . .
C23 C22 C21 119.7(3) . .
C3 C4 H4 120.1 . .
C5 C4 H4 120.1 . .
C5 C4 C3 119.9(4) . .
C16 C15 C14 120.7(3) . .
C20 C15 C14 119.7(3) . .
C20 C15 C16 119.4(3) . .
C2 C7 H7 119.8 . .
C2 C7 C6 120.5(3) . .
C6 C7 H7 119.8 . .
C18 C19 H19 120.1 . .
C18 C19 C20 119.7(3) . .
C20 C19 H19 120.1 . .
C9 C8 H8 120.1 . .
N1 C8 H8 120.1 . .
N1 C8 C9 119.8(3) . .
C2 C3 C4 120.3(3) . .
C2 C3 H3 119.8 . .
C4 C3 H3 119.8 . .
C8 C9 H9 119.4 . .
C8 C9 C10 121.2(3) . .
C10 C9 H9 119.4 . .
C19 C18 H18 119.8 . .
C19 C18 C17 120.3(3) . .
C17 C18 H18 119.8 . .
C9 C10 C13 121.0(4) . .
C11 C10 C9 116.8(3) . .
C11 C10 C13 122.2(4) . .
C11 C12 H12 120.2 . .
N1 C12 H12 120.2 . .
N1 C12 C11 119.6(3) . .
C18 C17 H17 119.7 . .
C18 C17 C16 120.6(3) . .
C16 C17 H17 119.7 . .
C10 C11 C12 121.6(4) . .
C10 C11 H11 119.2 . .
C12 C11 H11 119.2 . .
C7 C6 H6 120.0 . .
C5 C6 C7 120.1(4) . .
C5 C6 H6 120.0 . .
C15 C16 C17 119.4(3) . .
C15 C16 H16 120.3 . .
C17 C16 H16 120.3 . .
C10 C13 H13A 109.5 . .
C10 C13 H13B 109.5 . .
C10 C13 H13C 109.5 . .
H13A C13 H13B 109.5 . .
H13A C13 H13C 109.5 . .
H13B C13 H13C 109.5 . .
C15 C20 C19 120.4(3) . .
C15 C20 H20 119.8 . .
C19 C20 H20 119.8 . .
C4 C5 H5 119.8 . .
C6 C5 C4 120.4(3) . .
C6 C5 H5 119.8 . .
C26 C27 C22 120.9(4) . .
C26 C27 H27 119.5 . .
C22 C27 H27 119.5 . .
C22 C23 H23 120.2 . .
C24 C23 C22 119.6(4) . .
C24 C23 H23 120.2 . .
C23 C24 H24 119.8 . .
C25 C24 C23 120.4(4) . .
C25 C24 H24 119.8 . .
C26 C25 H25 120.0 . .
C24 C25 C26 120.1(4) . .
C24 C25 H25 120.0 . .
C12 N1 C8 121.0(3) . .
O3 N1 C8 120.3(3) . .
O3 N1 C12 118.7(3) . .
C14 O4 Er1 92.70(16) . .
C21 O7 Er1 95.23(18) . .
Er1 O8 H8A 125(2) . .
Er1 O8 H8B 129(2) . .
H8A O8 H8B 106(2) . .
C1 O1 Er1 177.7(2) . .
C21 O6 Er1 91.11(18) . .
C14 O5 Er1 92.95(17) . .
N1 O3 Er1 129.49(17) . .
C1 O2 Er1 124.28(19) . 3

loop_
_geom_bond_atom_site_label_1
_geom_bond_atom_site_label_2
_geom_bond_distance
_geom_bond_site_symmetry_2
Er1 C21 2.785(3) .
Er1 C14 2.777(3) .
Er1 O4 2.4133(18) .
Er1 O7 2.364(2) .
Er1 O8 2.338(2) .
Er1 O1 2.262(2) .
Er1 O6 2.463(2) .
Er1 O5 2.410(2) .
Er1 O3 2.258(2) .
Er1 O2 2.3265(19) 3
C26 H26 0.9300 .
C26 C27 1.370(6) .
C26 C25 1.384(7) .
C21 C22 1.494(4) .
C21 O7 1.272(4) .
C21 O6 1.254(4) .
C14 C15 1.496(4) .
C14 O4 1.264(3) .
C14 O5 1.261(3) .
C1 C2 1.507(4) .
C1 O1 1.253(3) .
C1 O2 1.252(3) .
C2 C7 1.373(4) .
C2 C3 1.384(4) .
C22 C27 1.372(5) .
C22 C23 1.387(5) .
C4 H4 0.9300 .
C4 C3 1.385(4) .
C4 C5 1.363(5) .
C15 C16 1.384(4) .
C15 C20 1.383(4) .
C7 H7 0.9300 .
C7 C6 1.385(4) .
C19 H19 0.9300 .
C19 C18 1.366(5) .
C19 C20 1.385(4) .
C8 H8 0.9300 .
C8 C9 1.371(4) .
C8 N1 1.344(4) .
C3 H3 0.9300 .
C9 H9 0.9300 .
C9 C10 1.379(5) .
C18 H18 0.9300 .
C18 C17 1.369(5) .
C10 C11 1.367(5) .
C10 C13 1.496(5) .
C12 H12 0.9300 .
C12 C11 1.378(5) .
C12 N1 1.332(4) .
C17 H17 0.9300 .
C17 C16 1.385(4) .
C11 H11 0.9300 .
C6 H6 0.9300 .
C6 C5 1.362(6) .
C16 H16 0.9300 .
C13 H13A 0.9600 .
C13 H13B 0.9600 .
C13 H13C 0.9600 .
C20 H20 0.9300 .
C5 H5 0.9300 .
C27 H27 0.9300 .
C23 H23 0.9300 .
C23 C24 1.386(5) .
C24 H24 0.9300 .
C24 C25 1.361(7) .
C25 H25 0.9300 .
N1 O3 1.328(3) .
O8 H8A 0.943(18) .
O8 H8B 0.937(18) .
O2 Er1 2.3265(19) 3

loop_
_geom_hbond_atom_site_label_D
_geom_hbond_atom_site_label_H
_geom_hbond_atom_site_label_A
_geom_hbond_distance_DH
_geom_hbond_distance_HA
_geom_hbond_distance_DA
_geom_hbond_angle_DHA
_geom_hbond_site_symmetry_A
O8 H8A O7 0.943(18) 1.82(2) 2.735(3) 164(4) 3
O8 H8B O4 0.937(18) 1.809(19) 2.740(3) 172(4) 3_655
